data_7114503
loop_
_publ_author_name
'Gibson (n\'ee Thomas), Susan E.'
'Jones, Jerome O.'
'Kalindjian, S. Barret'
'Knight, Jamie D.'
'Steed, Jonathan W.'
'Tozer, Matthew J.'

_publ_section_title
;
 Synthesis and structural analysis of dehydrophenylalanine cyclophanes
;
_journal_issue 17
_journal_name_full 'Chemical Communications'
_journal_page_first 1938
_journal_paper_doi 10.1039/b205752m
_journal_year 2002
_chemical_formula_sum 'C52 H78.1 Cl3.9 N2 O8.7'
_chemical_formula_weight 1008.72
_chemical_name_systematic ?
_space_group_IT_number 2
_symmetry_cell_setting triclinic
_symmetry_space_group_name_Hall '-P 1'
_symmetry_space_group_name_H-M 'P -1'
_atom_sites_solution_hydrogens geom
_atom_sites_solution_primary direct
_atom_sites_solution_secondary difmap
_audit_creation_method SHELXL-97
_cell_angle_alpha 101.52(4)
_cell_angle_beta 91.999(4)
_cell_angle_gamma 113.079(3)
_cell_formula_units_Z 1
_cell_length_a 8.1987(4)
_cell_length_b 8.8260(6)
_cell_length_c 20.8707(13)
_cell_measurement_temperature 100(2)
_cell_volume 1350.6(3)
_computing_cell_refinement DENZO-SMN
_computing_data_collection 'Nonius Collect'
_computing_data_reduction DENZO-SMN
_computing_molecular_graphics 'XSeed (Barbour, 1999)'
_computing_structure_refinement 'SHELXL-97 (Sheldrick, 1997)'
_computing_structure_solution 'SHELXS-97 (Sheldrick, 1990)'
_diffrn_ambient_temperature 100(2)
_diffrn_measured_fraction_theta_full 0.990
_diffrn_measured_fraction_theta_max 0.990
_diffrn_measurement_device_type KappaCCD
_diffrn_radiation_monochromator graphite
_diffrn_radiation_source 'fine-focus sealed tube'
_diffrn_radiation_type MoK\a
_diffrn_radiation_wavelength 0.71073
_diffrn_reflns_av_R_equivalents 0.0937
_diffrn_reflns_av_sigmaI/netI 0.1472
_diffrn_reflns_limit_h_max 9
_diffrn_reflns_limit_h_min -9
_diffrn_reflns_limit_k_max 10
_diffrn_reflns_limit_k_min -9
_diffrn_reflns_limit_l_max 23
_diffrn_reflns_limit_l_min -24
_diffrn_reflns_number 7441
_diffrn_reflns_theta_full 25.00
_diffrn_reflns_theta_max 25.00
_diffrn_reflns_theta_min 2.72
_diffrn_standards_decay_% 0
_exptl_absorpt_coefficient_mu 0.268
_exptl_absorpt_correction_T_max 0.9737
_exptl_absorpt_correction_T_min 0.9484
_exptl_absorpt_correction_type Scalepack
_exptl_absorpt_process_details 'Otwinowski & Minor, 1996'
_exptl_crystal_colour colourless
_exptl_crystal_density_diffrn 1.240
_exptl_crystal_density_method 'not measured'
_exptl_crystal_description plate
_exptl_crystal_F_000 540
_exptl_crystal_size_max 0.20
_exptl_crystal_size_mid 0.15
_exptl_crystal_size_min 0.10
_refine_diff_density_max 0.680
_refine_diff_density_min -0.954
_refine_diff_density_rms 0.122
_refine_ls_extinction_coef 0.011(4)
_refine_ls_extinction_expression Fc^*^=kFc[1+0.001xFc^2^\l^3^/sin(2\q)]^-1/4^
_refine_ls_extinction_method SHELXL
_refine_ls_goodness_of_fit_ref 1.106
_refine_ls_hydrogen_treatment mixed
_refine_ls_matrix_type full
_refine_ls_number_parameters 302
_refine_ls_number_reflns 4708
_refine_ls_number_restraints 180
_refine_ls_restrained_S_all 1.086
_refine_ls_R_factor_all 0.1836
_refine_ls_R_factor_gt 0.1299
_refine_ls_shift/su_max 0.000
_refine_ls_shift/su_mean 0.000
_refine_ls_structure_factor_coef Fsqd
_refine_ls_weighting_details 'calc w=1/[\s^2^(Fo^2^)+(0.0633P)^2^+10.5529P] where P=(Fo^2^+2Fc^2^)/3'
_refine_ls_weighting_scheme calc
_refine_ls_wR_factor_gt 0.2724
_refine_ls_wR_factor_ref 0.2976
_reflns_number_gt 3141
_reflns_number_total 4708
_reflns_threshold_expression >2sigma(I)
_cod_data_source_file b205752m.txt
_cod_data_source_block jk150a
_cod_original_cell_volume 1350.58(14)
_cod_original_sg_symbol_H-M P-1
_cod_original_formula_sum 'C52 H78.10 Cl3.90 N2 O8.70'
_cod_database_code 7114503

loop_
_symmetry_equiv_pos_as_xyz
'x, y, z'
'-x, -y, -z'

loop_
_atom_site_label
_atom_site_type_symbol
_atom_site_fract_x
_atom_site_fract_y
_atom_site_fract_z
_atom_site_U_iso_or_equiv
_atom_site_adp_type
_atom_site_occupancy
_atom_site_symmetry_multiplicity
_atom_site_calc_flag
_atom_site_refinement_flags
_atom_site_disorder_assembly
_atom_site_disorder_group
O1 O 0.9802(6) 0.8122(6) 0.2134(2) 0.0275(11) Uani 1 1 d U A .
O2 O 1.0496(6) 0.7425(5) 0.3054(2) 0.0222(10) Uani 1 1 d U A .
O3 O 0.7153(6) 0.3616(6) 0.3694(2) 0.0299(12) Uani 1 1 d U . .
O4 O 0.6311(6) 0.5389(5) 0.32450(19) 0.0201(10) Uani 1 1 d U . .
N1 N 0.8029(6) 0.4262(6) 0.2726(2) 0.0153(11) Uani 1 1 d U . .
C1 C -0.9292(8) -1.3439(8) -0.2694(3) 0.0210(14) Uani 1 1 d U . .
H1A H -1.0480 -1.4258 -0.2634 0.025 Uiso 1 1 calc R . .
H1B H -0.9414 -1.3131 -0.3118 0.025 Uiso 1 1 calc R . .
C2 C -0.8712(8) -1.1864(8) -0.2140(3) 0.0213(14) Uani 1 1 d U . .
H2A H -0.8452 -1.2150 -0.1724 0.026 Uiso 1 1 calc R . .
H2B H -0.9718 -1.1514 -0.2091 0.026 Uiso 1 1 calc R . .
C3 C -0.7070(8) -1.0369(7) -0.2241(3) 0.0184(13) Uani 1 1 d U . .
H3A H -0.6178 -1.0783 -0.2419 0.022 Uiso 1 1 calc R . .
H3B H -0.7423 -0.9845 -0.2568 0.022 Uiso 1 1 calc R . .
C4 C -0.6223(8) -0.9035(8) -0.1597(3) 0.0202(14) Uani 1 1 d U . .
H4A H -0.5904 -0.9583 -0.1272 0.024 Uiso 1 1 calc R . .
H4B H -0.7131 -0.8638 -0.1423 0.024 Uiso 1 1 calc R . .
C5 C -0.4553(8) -0.7486(8) -0.1645(3) 0.0203(14) Uani 1 1 d U . .
H5A H -0.3660 -0.7863 -0.1847 0.024 Uiso 1 1 calc R . .
H5B H -0.4875 -0.6851 -0.1931 0.024 Uiso 1 1 calc R . .
C6 C -0.3748(8) -0.6335(8) -0.0964(3) 0.0210(14) Uani 1 1 d U . .
H6A H -0.3489 -0.7009 -0.0681 0.025 Uiso 1 1 calc R . .
H6B H -0.4661 -0.5972 -0.0773 0.025 Uiso 1 1 calc R . .
C7 C -0.2043(8) -0.4753(7) -0.0932(3) 0.0171(13) Uani 1 1 d U . .
H7A H -0.1116 -0.5085 -0.1129 0.021 Uiso 1 1 calc R . .
H7B H -0.2290 -0.4023 -0.1191 0.021 Uiso 1 1 calc R . .
C8 C -0.1364(8) -0.3775(8) -0.0222(3) 0.0181(13) Uani 1 1 d U . .
H8A H -0.1185 -0.4548 0.0030 0.022 Uiso 1 1 calc R . .
H8B H -0.2311 -0.3456 -0.0038 0.022 Uiso 1 1 calc R . .
C9 C 0.0369(8) -0.2172(7) -0.0103(3) 0.0160(13) Uani 1 1 d U . .
H9A H 0.1357 -0.2462 -0.0263 0.019 Uiso 1 1 calc R . .
H9B H 0.0227 -0.1369 -0.0348 0.019 Uiso 1 1 calc R . .
C10 C 0.0798(8) -0.1361(8) 0.0633(3) 0.0177(13) Uani 1 1 d U A .
H10A H 0.0858 -0.2220 0.0863 0.021 Uiso 1 1 calc R . .
H10B H -0.0222 -0.1102 0.0776 0.021 Uiso 1 1 calc R . .
C11 C 0.2501(7) 0.0246(7) 0.0876(3) 0.0145(13) Uani 1 1 d U . .
C12 C 0.2894(8) 0.0936(7) 0.1553(3) 0.0158(13) Uani 1 1 d U A 1
H12 H 0.2102 0.0392 0.1838 0.019 Uiso 1 1 calc R . .
C13 C 0.4386(8) 0.2370(7) 0.1820(3) 0.0165(13) Uani 1 1 d U . .
H13 H 0.4620 0.2787 0.2284 0.020 Uiso 1 1 calc R A 1
C14 C 0.5575(8) 0.3238(7) 0.1420(3) 0.0162(13) Uani 1 1 d U A .
C15 C 0.5160(8) 0.2577(8) 0.0740(3) 0.0184(14) Uani 1 1 d U . .
H15 H 0.5919 0.3156 0.0454 0.022 Uiso 1 1 calc R A .
C16 C 0.3673(7) 0.1103(7) 0.0472(3) 0.0148(13) Uani 1 1 d U A .
H16 H 0.3446 0.0668 0.0008 0.018 Uiso 1 1 calc R . .
C17 C 0.7140(8) 0.4826(8) 0.1694(3) 0.0188(14) Uani 1 1 d U . .
H17 H 0.7475 0.5612 0.1420 0.023 Uiso 1 1 calc R A .
C18 C 0.8158(8) 0.5319(7) 0.2274(3) 0.0149(13) Uani 1 1 d U A .
C19 C 0.9565(8) 0.7090(8) 0.2466(3) 0.0179(13) Uani 1 1 d U . .
C20 C 1.1820(9) 0.9149(8) 0.3276(3) 0.0305(17) Uani 1 1 d U . .
H20A H 1.2760 0.9355 0.2986 0.046 Uiso 1 1 calc R A .
H20B H 1.2347 0.9324 0.3728 0.046 Uiso 1 1 calc R . .
H20C H 1.1251 0.9936 0.3265 0.046 Uiso 1 1 calc R . .
C21 C 0.7170(8) 0.4360(8) 0.3268(3) 0.0176(13) Uani 1 1 d U . .
C22 C 0.5147(9) 0.5610(9) 0.3746(3) 0.0273(16) Uani 1 1 d U . .
C23 C 0.4452(10) 0.6782(9) 0.3506(3) 0.0318(17) Uani 1 1 d U . .
H23A H 0.5457 0.7848 0.3501 0.048 Uiso 1 1 calc R . .
H23B H 0.3633 0.7013 0.3803 0.048 Uiso 1 1 calc R . .
H23C H 0.3816 0.6245 0.3060 0.048 Uiso 1 1 calc R . .
C24 C 0.6244(11) 0.6443(10) 0.4425(3) 0.0381(19) Uani 1 1 d U . .
H24A H 0.6656 0.5650 0.4571 0.057 Uiso 1 1 calc R . .
H24B H 0.5501 0.6746 0.4740 0.057 Uiso 1 1 calc R . .
H24C H 0.7278 0.7466 0.4399 0.057 Uiso 1 1 calc R . .
C25 C 0.3617(9) 0.3903(9) 0.3736(3) 0.0332(17) Uani 1 1 d U . .
H25A H 0.2943 0.3418 0.3294 0.050 Uiso 1 1 calc R . .
H25B H 0.2821 0.4070 0.4056 0.050 Uiso 1 1 calc R . .
H25C H 0.4108 0.3130 0.3852 0.050 Uiso 1 1 calc R . .
Cl1S Cl 0.6089(5) 0.0518(5) 0.48748(17) 0.0555(10) Uiso 0.65 1 d P . 1
Cl3S Cl 0.9345(6) 0.0973(5) 0.4277(2) 0.0681(11) Uiso 0.65 1 d P B 1
Cl2S Cl 0.9364(6) 0.3440(5) 0.5411(2) 0.0681(11) Uiso 0.65 1 d P B 1
C1S C 0.792(3) 0.185(2) 0.4666(9) 0.065(5) Uiso 0.65 1 d P B 1
H1S H 0.7581 0.2461 0.4367 0.078 Uiso 0.65 1 calc PR B 1
O1S O 0.717(2) 0.238(2) 0.4844(9) 0.058(5) Uiso 0.35 1 d P C 2
H1S1 H 0.7313 0.3266 0.5123 0.070 Uiso 0.35 1 calc PR C 2
C2S C 0.873(4) 0.221(3) 0.4828(13) 0.040(6) Uiso 0.35 1 d P C 2
H2S1 H 0.9717 0.3332 0.4969 0.060 Uiso 0.35 1 calc PR C 2
H2S2 H 0.8810 0.1683 0.4379 0.060 Uiso 0.35 1 calc PR C 2
H2S3 H 0.8786 0.1503 0.5127 0.060 Uiso 0.35 1 calc PR C 2

loop_
_atom_site_aniso_label
_atom_site_aniso_U_11
_atom_site_aniso_U_22
_atom_site_aniso_U_33
_atom_site_aniso_U_23
_atom_site_aniso_U_13
_atom_site_aniso_U_12
O1 0.021(2) 0.023(3) 0.030(3) 0.012(2) -0.002(2) -0.002(2)
O2 0.023(2) 0.014(2) 0.023(2) 0.0033(18) -0.0047(19) 0.0017(19)
O3 0.042(3) 0.032(3) 0.022(2) 0.017(2) 0.005(2) 0.017(2)
O4 0.025(2) 0.023(2) 0.015(2) 0.0047(18) 0.0052(18) 0.012(2)
N1 0.014(2) 0.011(3) 0.020(3) 0.006(2) 0.000(2) 0.003(2)
C1 0.015(3) 0.016(3) 0.031(4) 0.010(3) -0.003(3) 0.003(3)
C2 0.021(3) 0.022(3) 0.022(3) 0.005(3) 0.004(3) 0.010(3)
C3 0.018(3) 0.014(3) 0.022(3) -0.001(3) 0.001(3) 0.008(3)
C4 0.022(3) 0.020(3) 0.020(3) 0.007(3) 0.006(3) 0.010(3)
C5 0.024(3) 0.018(3) 0.017(3) 0.003(3) 0.002(3) 0.006(3)
C6 0.023(3) 0.018(3) 0.022(3) 0.006(3) 0.004(3) 0.008(3)
C7 0.014(3) 0.015(3) 0.022(3) 0.002(3) -0.001(2) 0.008(3)
C8 0.020(3) 0.022(3) 0.015(3) 0.002(3) 0.002(2) 0.013(3)
C9 0.018(3) 0.017(3) 0.016(3) 0.006(2) 0.004(2) 0.009(3)
C10 0.016(3) 0.018(3) 0.019(3) 0.006(3) 0.003(2) 0.006(3)
C11 0.011(3) 0.015(3) 0.020(3) 0.002(2) -0.001(2) 0.008(2)
C12 0.016(3) 0.016(3) 0.016(3) 0.010(2) 0.002(2) 0.005(3)
C13 0.016(3) 0.017(3) 0.015(3) 0.003(2) -0.001(2) 0.005(3)
C14 0.012(3) 0.016(3) 0.022(3) 0.008(3) 0.001(2) 0.006(3)
C15 0.018(3) 0.022(3) 0.019(3) 0.013(3) 0.009(3) 0.008(3)
C16 0.015(3) 0.015(3) 0.014(3) 0.002(2) -0.002(2) 0.006(3)
C17 0.016(3) 0.023(3) 0.022(3) 0.007(3) 0.005(3) 0.011(3)
C18 0.015(3) 0.014(3) 0.019(3) 0.007(2) 0.005(2) 0.007(3)
C19 0.020(3) 0.018(3) 0.017(3) 0.004(3) 0.004(3) 0.009(3)
C20 0.030(4) 0.017(4) 0.028(4) -0.003(3) -0.012(3) -0.003(3)
C21 0.017(3) 0.016(3) 0.017(3) 0.004(3) 0.001(2) 0.004(3)
C22 0.032(4) 0.042(4) 0.017(3) 0.013(3) 0.012(3) 0.021(3)
C23 0.038(4) 0.041(4) 0.022(4) 0.006(3) 0.006(3) 0.022(4)
C24 0.053(5) 0.046(5) 0.021(4) 0.001(3) 0.005(3) 0.030(4)
C25 0.025(4) 0.041(4) 0.029(4) 0.008(3) 0.006(3) 0.008(3)

loop_
_atom_type_symbol
_atom_type_description
_atom_type_scat_dispersion_real
_atom_type_scat_dispersion_imag
_atom_type_scat_source
C C 0.0033 0.0016 'International Tables Vol C Tables 4.2.6.8 and 6.1.1.4'
H H 0.0000 0.0000 'International Tables Vol C Tables 4.2.6.8 and 6.1.1.4'
N N 0.0061 0.0033 'International Tables Vol C Tables 4.2.6.8 and 6.1.1.4'
O O 0.0106 0.0060 'International Tables Vol C Tables 4.2.6.8 and 6.1.1.4'
Cl Cl 0.1484 0.1585 'International Tables Vol C Tables 4.2.6.8 and 6.1.1.4'

loop_
_geom_angle_atom_site_label_1
_geom_angle_atom_site_label_2
_geom_angle_atom_site_label_3
_geom_angle
_geom_angle_site_symmetry_1
_geom_angle_site_symmetry_3
C19 O2 C20 114.6(5) . .
C21 O4 C22 120.9(5) . .
C21 N1 C18 121.8(5) . .
C21 N1 C1 119.2(5) . 2_545
C18 N1 C1 116.5(5) . 2_545
N1 C1 C2 113.1(5) 2_545 .
C1 C2 C3 114.3(5) . .
C4 C3 C2 111.7(5) . .
C3 C4 C5 115.7(5) . .
C6 C5 C4 110.5(5) . .
C5 C6 C7 116.4(5) . .
C8 C7 C6 110.3(5) . .
C7 C8 C9 116.9(5) . .
C10 C9 C8 108.8(5) . .
C9 C10 C11 118.5(5) . .
C12 C11 C16 117.4(5) . .
C12 C11 C10 117.5(5) . .
C16 C11 C10 125.0(5) . .
C13 C12 C11 122.0(5) . .
C12 C13 C14 121.2(5) . .
C15 C14 C13 117.0(5) . .
C15 C14 C17 120.8(5) . .
C13 C14 C17 122.1(5) . .
C16 C15 C14 121.7(5) . .
C15 C16 C11 120.7(5) . .
C18 C17 C14 129.0(6) . .
C17 C18 N1 124.8(5) . .
C17 C18 C19 118.2(5) . .
N1 C18 C19 117.0(5) . .
O1 C19 O2 123.7(6) . .
O1 C19 C18 123.8(6) . .
O2 C19 C18 112.4(5) . .
O3 C21 O4 125.7(6) . .
O3 C21 N1 124.7(6) . .
O4 C21 N1 109.5(5) . .
O4 C22 C23 101.9(5) . .
O4 C22 C24 110.2(5) . .
C23 C22 C24 111.2(6) . .
O4 C22 C25 110.0(5) . .
C23 C22 C25 110.9(6) . .
C24 C22 C25 112.1(6) . .
C1S Cl1S Cl1S 165.9(8) . 2_656
Cl1S C1S Cl3S 116.6(11) . .
Cl1S C1S Cl2S 110.4(10) . .
Cl3S C1S Cl2S 104.3(10) . .

loop_
_geom_bond_atom_site_label_1
_geom_bond_atom_site_label_2
_geom_bond_distance
_geom_bond_site_symmetry_2
O1 C19 1.212(7) .
O2 C19 1.338(7) .
O2 C20 1.448(7) .
O3 C21 1.203(7) .
O4 C21 1.356(7) .
O4 C22 1.475(7) .
N1 C21 1.360(7) .
N1 C18 1.432(7) .
N1 C1 1.476(8) 2_545
C1 N1 1.476(8) 2_545
C1 C2 1.516(9) .
C2 C3 1.529(8) .
C3 C4 1.529(8) .
C4 C5 1.533(8) .
C5 C6 1.523(9) .
C6 C7 1.528(8) .
C7 C8 1.519(8) .
C8 C9 1.530(8) .
C9 C10 1.525(8) .
C10 C11 1.526(8) .
C11 C12 1.393(8) .
C11 C16 1.396(8) .
C12 C13 1.365(8) .
C13 C14 1.399(8) .
C14 C15 1.397(8) .
C14 C17 1.468(9) .
C15 C16 1.382(8) .
C17 C18 1.337(8) .
C18 C19 1.496(8) .
C22 C23 1.515(9) .
C22 C24 1.527(10) .
C22 C25 1.532(10) .
Cl1S C1S 1.642(19) .
Cl1S Cl1S 1.809(7) 2_656
Cl3S C1S 1.77(2) .
Cl2S C1S 1.867(19) .
O1S C2S 1.34(3) .

loop_
_geom_hbond_atom_site_label_D
_geom_hbond_atom_site_label_H
_geom_hbond_atom_site_label_A
_geom_hbond_distance_DH
_geom_hbond_distance_HA
_geom_hbond_distance_DA
_geom_hbond_angle_DHA
C1S H1S O3 1.00 1.99 2.98(2) 171.8
